data_7720618
loop_
_publ_author_name
'Mitra, Mousree'
'Mr&#xf3;zek, Ond&#x159;ej'
'Belyaev, Andrey'
'Janiak, Lars'
'Marian, Christel M.'
'Steffen, Andreas'

_publ_section_title
;
 Synthesis, structural characterization and rigidity dependent dual
 phosphorescence behavior of high-energy phosphorescent zinc(II) cyclic
 (alkyl)(amino)carbene complexes.
;
_journal_issue 14
_journal_name_full 'Dalton transactions (Cambridge, England : 2003)'
_journal_page_first 5519
_journal_page_last 5528
_journal_paper_doi 10.1039/d6dt00177g
_journal_volume 55
_journal_year 2026
_chemical_formula_moiety 'C36 H47 Cl N2 O Zn'
_chemical_formula_sum 'C36 H47 Cl N2 O Zn'
_chemical_formula_weight 624.57
_space_group_crystal_system triclinic
_space_group_IT_number 2
_space_group_name_Hall '-P 1'
_space_group_name_H-M_alt 'P -1'
_atom_sites_solution_hydrogens geom
_atom_sites_solution_primary iterative
_audit_creation_date 2024-11-22
_audit_creation_method
;
Olex2 1.5
(compiled 2021.07.19 svn.r715e62df for OlexSys, GUI svn.r6380)
;
_audit_update_record
;
2024-11-22 deposited with the CCDC.	2026-03-05 downloaded from the CCDC.
;
_cell_angle_alpha 90.0220(10)
_cell_angle_beta 98.1470(10)
_cell_angle_gamma 95.8310(10)
_cell_formula_units_Z 2
_cell_length_a 9.7009(3)
_cell_length_b 11.0231(4)
_cell_length_c 17.5518(6)
_cell_measurement_reflns_used 9862
_cell_measurement_temperature 100.00
_cell_measurement_theta_max 30.00
_cell_measurement_theta_min 2.34
_cell_volume 1848.12(11)
_computing_molecular_graphics 'Olex2 1.5 (Dolomanov et al., 2009)'
_computing_publication_material 'Olex2 1.5 (Dolomanov et al., 2009)'
_computing_structure_refinement 'SHELXL 2019/3 (Sheldrick, 2015)'
_computing_structure_solution 'olex2.solve 1.5 (Bourhis et al., 2015)'
_diffrn_ambient_temperature 100.00
_diffrn_detector HPAD
_diffrn_detector_area_resol_mean 7.41
_diffrn_detector_type 'CMOS Photon 100'
_diffrn_measured_fraction_theta_full 0.998
_diffrn_measured_fraction_theta_max 0.999
_diffrn_measurement_device_type 'Bruker D8 VENTURE dual wavelength Mo/Cu'
_diffrn_measurement_method '\f and \w scans'
_diffrn_measurement_specimen_support 'MiTeGen micromount'
_diffrn_radiation_monochromator 'multilayer optics'
_diffrn_radiation_type MoK\a
_diffrn_radiation_wavelength 0.71073
_diffrn_reflns_av_R_equivalents 0.0460
_diffrn_reflns_av_unetI/netI 0.0307
_diffrn_reflns_Laue_measured_fraction_full 0.998
_diffrn_reflns_Laue_measured_fraction_max 0.999
_diffrn_reflns_limit_h_max 11
_diffrn_reflns_limit_h_min -12
_diffrn_reflns_limit_k_max 13
_diffrn_reflns_limit_k_min -13
_diffrn_reflns_limit_l_max 22
_diffrn_reflns_limit_l_min -22
_diffrn_reflns_number 41882
_diffrn_reflns_point_group_measured_fraction_full 0.998
_diffrn_reflns_point_group_measured_fraction_max 0.999
_diffrn_reflns_theta_full 25.242
_diffrn_reflns_theta_max 26.500
_diffrn_reflns_theta_min 2.813
_diffrn_source_current 1.4
_diffrn_source_power 0.07
_diffrn_source_voltage 50.0
_exptl_absorpt_coefficient_mu 0.763
_exptl_absorpt_correction_T_max 0.981
_exptl_absorpt_correction_T_min 0.798
_exptl_absorpt_correction_type multi-scan
_exptl_absorpt_process_details SADABS
_exptl_crystal_colour 'clear yellowish'
_exptl_crystal_colour_lustre clear
_exptl_crystal_colour_modifier yellowish
_exptl_crystal_density_diffrn 1.122
_exptl_crystal_description block
_exptl_crystal_F_000 664
_exptl_crystal_size_max 0.22
_exptl_crystal_size_mid 0.14
_exptl_crystal_size_min 0.12
_refine_diff_density_max 0.473
_refine_diff_density_min -0.340
_refine_diff_density_rms 0.053
_refine_ls_extinction_method none
_refine_ls_goodness_of_fit_ref 1.058
_refine_ls_hydrogen_treatment constr
_refine_ls_matrix_type full
_refine_ls_number_parameters 378
_refine_ls_number_reflns 7650
_refine_ls_number_restraints 0
_refine_ls_restrained_S_all 1.058
_refine_ls_R_factor_all 0.0372
_refine_ls_R_factor_gt 0.0313
_refine_ls_shift/su_max 0.003
_refine_ls_shift/su_mean 0.000
_refine_ls_structure_factor_coef Fsqd
_refine_ls_weighting_details 'w=1/[\s^2^(Fo^2^)+(0.0367P)^2^+0.8132P] where P=(Fo^2^+2Fc^2^)/3'
_refine_ls_weighting_scheme calc
_refine_ls_wR_factor_gt 0.0776
_refine_ls_wR_factor_ref 0.0802
_reflns_Friedel_coverage 0.000
_reflns_number_gt 6733
_reflns_number_total 7650
_reflns_threshold_expression 'I > 2\s(I)'
_cod_data_source_file d6dt00177g2.cif
_cod_data_source_block 12
_cod_depositor_comments 'Adding full bibliography for 7720617--7720624.cif.'
_cod_database_code 7720618
_shelx_shelxl_version_number 2019/3
_shelx_space_group_comment
;
The symmetry employed for this shelxl refinement is uniquely defined
by the following loop, which should always be used as a source of
symmetry information in preference to the above space-group names.
They are only intended as comments.
;
_shelx_estimated_absorpt_t_max 0.914
_shelx_estimated_absorpt_t_min 0.850
_diffrn_ambient_temperature_device 'Oxford Cryostream 800'
_olex2_refinement_description
;
1. Fixed Uiso
 At 1.2 times of:
  All C(H) groups, All C(H,H) groups
 At 1.5 times of:
  All C(H,H,H) groups
2.a Ternary CH refined with riding coordinates:
 C15(H15), C18(H18)
2.b Secondary CH2 refined with riding coordinates:
 C3(H3A,H3B), C21(H21A,H21B), C22(H22A,H22B), C23(H23A,H23B), C24(H24A,H24B)
2.c Aromatic/amide H refined with riding coordinates:
 C11(H11), C12(H12), C13(H13), C26(H26), C27(H27), C28(H28), C29(H29),
 C32(H32), C33(H33), C34(H34), C35(H35)
2.d Idealised Me refined as rotating group:
 C5(H5A,H5B,H5C), C6(H6A,H6B,H6C), C7(H7A,H7B,H7C), C8(H8A,H8B,H8C), C16(H16A,
 H16B,H16C), C17(H17A,H17B,H17C), C19(H19A,H19B,H19C), C20(H20A,H20B,H20C)
;
_smtbx_masks_void_probe_radius 1.2
_smtbx_masks_void_truncation_radius 1.2
_olex2_submission_special_instructions 'No special instructions were received'

loop_
_space_group_symop_operation_xyz
'x, y, z'
'-x, -y, -z'

loop_
_atom_site_label
_atom_site_type_symbol
_atom_site_fract_x
_atom_site_fract_y
_atom_site_fract_z
_atom_site_U_iso_or_equiv
_atom_site_adp_type
_atom_site_occupancy
_atom_site_site_symmetry_order
_atom_site_calc_flag
_atom_site_refinement_flags_posn
_atom_site_refinement_flags_adp
_atom_site_refinement_flags_occupancy
_atom_site_disorder_assembly
_atom_site_disorder_group
Zn1 Zn 0.46507(2) 0.45689(2) 0.78115(2) 0.01493(6) Uani 1 1 d . . . . .
Cl1 Cl 0.59734(4) 0.41968(4) 0.69091(3) 0.02430(10) Uani 1 1 d . . . . .
O1 O 0.55195(13) 0.33726(11) 0.86661(7) 0.0235(3) Uani 1 1 d . . . . .
N1 N 0.51809(15) 0.61683(13) 0.83367(8) 0.0179(3) Uani 1 1 d . . . . .
N2 N 0.17398(14) 0.40876(12) 0.69487(8) 0.0141(3) Uani 1 1 d . . . . .
C1 C 0.25494(17) 0.40279(14) 0.76057(9) 0.0149(3) Uani 1 1 d . . . . .
C2 C 0.16577(18) 0.36374(16) 0.82259(10) 0.0188(4) Uani 1 1 d . . . . .
C3 C 0.0162(2) 0.3809(2) 0.78564(11) 0.0371(5) Uani 1 1 d . . . . .
H3A H -0.047821 0.307921 0.794109 0.045 Uiso 1 1 calc R U . . .
H3B H -0.016475 0.452377 0.809281 0.045 Uiso 1 1 calc R U . . .
C4 C 0.01582(17) 0.40044(16) 0.69984(10) 0.0190(4) Uani 1 1 d . . . . .
C5 C 0.2091(2) 0.43387(18) 0.89876(10) 0.0264(4) Uani 1 1 d . . . . .
H5A H 0.307541 0.425193 0.917661 0.040 Uiso 1 1 calc R U . . .
H5B H 0.150616 0.401049 0.936658 0.040 Uiso 1 1 calc R U . . .
H5C H 0.196842 0.520335 0.890804 0.040 Uiso 1 1 calc R U . . .
C6 C 0.1869(3) 0.22888(18) 0.83801(12) 0.0360(5) Uani 1 1 d . . . . .
H6A H 0.153525 0.180386 0.790993 0.054 Uiso 1 1 calc R U . . .
H6B H 0.134019 0.199310 0.879092 0.054 Uiso 1 1 calc R U . . .
H6C H 0.286614 0.221131 0.853763 0.054 Uiso 1 1 calc R U . . .
C7 C -0.0376(2) 0.5207(2) 0.67485(17) 0.0446(6) Uani 1 1 d . . . . .
H7A H 0.016404 0.587043 0.706660 0.067 Uiso 1 1 calc R U . . .
H7B H -0.136658 0.518464 0.681011 0.067 Uiso 1 1 calc R U . . .
H7C H -0.027125 0.534310 0.620707 0.067 Uiso 1 1 calc R U . . .
C8 C -0.0669(2) 0.2994(2) 0.64972(13) 0.0364(5) Uani 1 1 d . . . . .
H8A H -0.049702 0.310857 0.596375 0.055 Uiso 1 1 calc R U . . .
H8B H -0.166913 0.301193 0.652337 0.055 Uiso 1 1 calc R U . . .
H8C H -0.037805 0.220631 0.667885 0.055 Uiso 1 1 calc R U . . .
C9 C 0.22575(16) 0.41298(15) 0.62033(9) 0.0155(3) Uani 1 1 d . . . . .
C009 C 0.43454(18) 0.70868(15) 0.84446(10) 0.0183(3) Uani 1 1 d . . . . .
C10 C 0.25917(17) 0.52453(16) 0.58511(10) 0.0172(3) Uani 1 1 d . . . . .
C11 C 0.30560(18) 0.51987(17) 0.51323(10) 0.0221(4) Uani 1 1 d . . . . .
H11 H 0.328057 0.593884 0.487890 0.026 Uiso 1 1 calc R U . . .
C12 C 0.31951(19) 0.41058(18) 0.47835(10) 0.0249(4) Uani 1 1 d . . . . .
H12 H 0.350297 0.409630 0.429344 0.030 Uiso 1 1 calc R U . . .
C13 C 0.28851(19) 0.30258(17) 0.51497(10) 0.0231(4) Uani 1 1 d . . . . .
H13 H 0.299282 0.227674 0.490801 0.028 Uiso 1 1 calc R U . . .
C14 C 0.24179(17) 0.30058(16) 0.58652(10) 0.0187(4) Uani 1 1 d . . . . .
C15 C 0.2167(2) 0.17778(16) 0.62432(11) 0.0233(4) Uani 1 1 d . . . . .
H15 H 0.169419 0.190893 0.670262 0.028 Uiso 1 1 calc R U . . .
C16 C 0.3554(2) 0.12635(19) 0.65263(13) 0.0353(5) Uani 1 1 d . . . . .
H16A H 0.402310 0.109369 0.608442 0.053 Uiso 1 1 calc R U . . .
H16B H 0.337156 0.050738 0.680502 0.053 Uiso 1 1 calc R U . . .
H16C H 0.415613 0.186032 0.687054 0.053 Uiso 1 1 calc R U . . .
C17 C 0.1201(2) 0.08537(18) 0.57041(12) 0.0307(4) Uani 1 1 d . . . . .
H17A H 0.035032 0.121965 0.549575 0.046 Uiso 1 1 calc R U . . .
H17B H 0.095017 0.012288 0.599275 0.046 Uiso 1 1 calc R U . . .
H17C H 0.168834 0.062962 0.528040 0.046 Uiso 1 1 calc R U . . .
C18 C 0.25694(19) 0.64889(16) 0.62163(10) 0.0207(4) Uani 1 1 d . . . . .
H18 H 0.219680 0.636244 0.671625 0.025 Uiso 1 1 calc R U . . .
C19 C 0.4053(2) 0.71504(18) 0.63904(11) 0.0278(4) Uani 1 1 d . . . . .
H19A H 0.466206 0.662837 0.670378 0.042 Uiso 1 1 calc R U . . .
H19B H 0.402270 0.791278 0.667222 0.042 Uiso 1 1 calc R U . . .
H19C H 0.441996 0.733238 0.590635 0.042 Uiso 1 1 calc R U . . .
C20 C 0.1619(2) 0.73003(19) 0.57181(12) 0.0325(5) Uani 1 1 d . . . . .
H20A H 0.203001 0.752761 0.525283 0.049 Uiso 1 1 calc R U . . .
H20B H 0.152786 0.803846 0.601038 0.049 Uiso 1 1 calc R U . . .
H20C H 0.069300 0.685314 0.557272 0.049 Uiso 1 1 calc R U . . .
C21 C 0.6179(2) 0.23048(18) 0.84589(12) 0.0311(5) Uani 1 1 d . . . . .
H21A H 0.667186 0.248035 0.800848 0.037 Uiso 1 1 calc R U . . .
H21B H 0.546471 0.160032 0.832956 0.037 Uiso 1 1 calc R U . . .
C22 C 0.7203(2) 0.20319(18) 0.91526(11) 0.0276(4) Uani 1 1 d . . . . .
H22A H 0.811281 0.187620 0.899907 0.033 Uiso 1 1 calc R U . . .
H22B H 0.683381 0.131070 0.942531 0.033 Uiso 1 1 calc R U . . .
C23 C 0.73617(19) 0.31741(17) 0.96610(11) 0.0244(4) Uani 1 1 d . . . . .
H23A H 0.756406 0.297208 1.021243 0.029 Uiso 1 1 calc R U . . .
H23B H 0.811729 0.377435 0.952761 0.029 Uiso 1 1 calc R U . . .
C24 C 0.5945(2) 0.36538(18) 0.94786(10) 0.0245(4) Uani 1 1 d . . . . .
H24A H 0.526854 0.324210 0.979163 0.029 Uiso 1 1 calc R U . . .
H24B H 0.601884 0.454391 0.957746 0.029 Uiso 1 1 calc R U . . .
C25 C 0.65220(18) 0.66179(16) 0.86641(10) 0.0189(4) Uani 1 1 d . . . . .
C26 C 0.77633(18) 0.60630(17) 0.86803(10) 0.0223(4) Uani 1 1 d . . . . .
H26 H 0.776133 0.528701 0.844421 0.027 Uiso 1 1 calc R U . . .
C27 C 0.89931(19) 0.66776(17) 0.90501(11) 0.0243(4) Uani 1 1 d . . . . .
H27 H 0.984065 0.630898 0.906884 0.029 Uiso 1 1 calc R U . . .
C28 C 0.90237(19) 0.78238(18) 0.93964(11) 0.0269(4) Uani 1 1 d . . . . .
H28 H 0.988392 0.821642 0.964960 0.032 Uiso 1 1 calc R U . . .
C29 C 0.7810(2) 0.83902(17) 0.93731(11) 0.0258(4) Uani 1 1 d . . . . .
H29 H 0.783029 0.917225 0.960442 0.031 Uiso 1 1 calc R U . . .
C30 C 0.65513(19) 0.77900(16) 0.90021(10) 0.0210(4) Uani 1 1 d . . . . .
C31 C 0.51301(19) 0.81038(16) 0.88522(10) 0.0203(4) Uani 1 1 d . . . . .
C32 C 0.4468(2) 0.91255(17) 0.90113(12) 0.0275(4) Uani 1 1 d . . . . .
H32 H 0.498624 0.980378 0.928843 0.033 Uiso 1 1 calc R U . . .
C33 C 0.3053(2) 0.91398(17) 0.87618(12) 0.0291(4) Uani 1 1 d . . . . .
H33 H 0.260013 0.983379 0.886593 0.035 Uiso 1 1 calc R U . . .
C34 C 0.2284(2) 0.81436(17) 0.83582(11) 0.0255(4) Uani 1 1 d . . . . .
H34 H 0.131255 0.816952 0.818953 0.031 Uiso 1 1 calc R U . . .
C35 C 0.29128(19) 0.71194(17) 0.82000(10) 0.0211(4) Uani 1 1 d . . . . .
H35 H 0.237755 0.644428 0.792789 0.025 Uiso 1 1 calc R U . . .

loop_
_atom_site_aniso_label
_atom_site_aniso_U_11
_atom_site_aniso_U_22
_atom_site_aniso_U_33
_atom_site_aniso_U_23
_atom_site_aniso_U_13
_atom_site_aniso_U_12
Zn1 0.01130(10) 0.01737(10) 0.01551(10) -0.00083(7) -0.00073(7) 0.00219(7)
Cl1 0.0167(2) 0.0337(2) 0.0238(2) -0.00217(18) 0.00622(16) 0.00426(17)
O1 0.0272(7) 0.0234(7) 0.0178(6) -0.0005(5) -0.0068(5) 0.0072(5)
N1 0.0152(7) 0.0183(7) 0.0196(7) -0.0023(6) 0.0000(6) 0.0023(5)
N2 0.0107(6) 0.0139(7) 0.0172(7) -0.0005(5) 0.0002(5) 0.0012(5)
C1 0.0157(8) 0.0118(8) 0.0168(8) -0.0020(6) 0.0005(6) 0.0026(6)
C2 0.0179(8) 0.0206(9) 0.0177(9) -0.0004(7) 0.0035(7) 0.0000(7)
C3 0.0171(10) 0.0713(16) 0.0229(10) 0.0010(10) 0.0037(8) 0.0037(10)
C4 0.0098(8) 0.0245(9) 0.0221(9) -0.0018(7) 0.0016(6) 0.0010(6)
C5 0.0305(10) 0.0302(10) 0.0190(9) -0.0033(8) 0.0079(8) -0.0015(8)
C6 0.0578(14) 0.0222(10) 0.0321(11) 0.0044(8) 0.0206(10) 0.0036(9)
C7 0.0126(9) 0.0341(12) 0.0884(19) 0.0139(12) 0.0073(10) 0.0080(8)
C8 0.0167(9) 0.0483(13) 0.0416(12) -0.0203(10) 0.0038(8) -0.0087(9)
C9 0.0102(7) 0.0218(9) 0.0141(8) -0.0005(6) -0.0018(6) 0.0038(6)
C009 0.0211(9) 0.0181(8) 0.0160(8) 0.0019(7) 0.0038(7) 0.0025(7)
C10 0.0122(8) 0.0212(9) 0.0173(8) 0.0012(7) -0.0023(6) 0.0030(6)
C11 0.0197(9) 0.0268(9) 0.0189(9) 0.0051(7) 0.0004(7) 0.0021(7)
C12 0.0205(9) 0.0382(11) 0.0167(9) -0.0005(8) 0.0028(7) 0.0062(8)
C13 0.0229(9) 0.0278(10) 0.0188(9) -0.0060(7) 0.0000(7) 0.0073(7)
C14 0.0132(8) 0.0223(9) 0.0192(9) -0.0015(7) -0.0038(6) 0.0040(6)
C15 0.0282(10) 0.0186(9) 0.0218(9) -0.0037(7) -0.0017(7) 0.0043(7)
C16 0.0414(12) 0.0241(10) 0.0380(12) -0.0010(9) -0.0094(9) 0.0129(9)
C17 0.0372(11) 0.0213(10) 0.0308(11) -0.0054(8) -0.0029(9) 0.0008(8)
C18 0.0247(9) 0.0184(9) 0.0193(9) 0.0038(7) 0.0036(7) 0.0031(7)
C19 0.0300(10) 0.0236(10) 0.0280(10) 0.0018(8) 0.0031(8) -0.0041(8)
C20 0.0369(12) 0.0265(10) 0.0356(11) 0.0083(9) 0.0031(9) 0.0125(9)
C21 0.0408(12) 0.0243(10) 0.0269(10) -0.0022(8) -0.0059(9) 0.0119(9)
C22 0.0255(10) 0.0269(10) 0.0287(10) -0.0017(8) -0.0034(8) 0.0042(8)
C23 0.0236(9) 0.0254(10) 0.0217(9) 0.0008(7) -0.0055(7) 0.0025(7)
C24 0.0275(10) 0.0318(10) 0.0136(9) 0.0020(7) -0.0011(7) 0.0058(8)
C25 0.0172(8) 0.0199(9) 0.0183(9) 0.0010(7) 0.0006(7) -0.0014(7)
C26 0.0199(9) 0.0234(9) 0.0229(9) 0.0003(7) 0.0010(7) 0.0022(7)
C27 0.0170(9) 0.0312(10) 0.0237(9) 0.0028(8) 0.0003(7) 0.0015(7)
C28 0.0204(9) 0.0330(11) 0.0237(10) 0.0003(8) -0.0017(7) -0.0082(8)
C29 0.0268(10) 0.0231(9) 0.0254(10) -0.0025(8) 0.0022(8) -0.0057(8)
C30 0.0218(9) 0.0206(9) 0.0197(9) 0.0011(7) 0.0034(7) -0.0027(7)
C31 0.0220(9) 0.0188(9) 0.0198(9) 0.0021(7) 0.0034(7) -0.0002(7)
C32 0.0352(11) 0.0164(9) 0.0321(11) -0.0012(8) 0.0103(8) 0.0001(8)
C33 0.0353(11) 0.0191(9) 0.0368(11) 0.0051(8) 0.0132(9) 0.0108(8)
C34 0.0244(10) 0.0280(10) 0.0261(10) 0.0076(8) 0.0064(8) 0.0091(8)
C35 0.0208(9) 0.0226(9) 0.0199(9) 0.0009(7) 0.0015(7) 0.0039(7)

loop_
_atom_type_symbol
_atom_type_description
_atom_type_scat_dispersion_real
_atom_type_scat_dispersion_imag
_atom_type_scat_source
C C 0.0033 0.0016 'International Tables Vol C Tables 4.2.6.8 and 6.1.1.4'
H H 0.0000 0.0000 'International Tables Vol C Tables 4.2.6.8 and 6.1.1.4'
Cl Cl 0.1484 0.1585 'International Tables Vol C Tables 4.2.6.8 and 6.1.1.4'
N N 0.0061 0.0033 'International Tables Vol C Tables 4.2.6.8 and 6.1.1.4'
O O 0.0106 0.0060 'International Tables Vol C Tables 4.2.6.8 and 6.1.1.4'
Zn Zn 0.2839 1.4301 'International Tables Vol C Tables 4.2.6.8 and 6.1.1.4'

loop_
_geom_angle_atom_site_label_1
_geom_angle_atom_site_label_2
_geom_angle_atom_site_label_3
_geom_angle
_geom_angle_site_symmetry_1
_geom_angle_site_symmetry_3
_geom_angle_publ_flag
O1 Zn1 Cl1 97.58(4) . . ?
N1 Zn1 Cl1 113.79(4) . . ?
N1 Zn1 O1 101.07(5) . . ?
N1 Zn1 C1 115.55(6) . . ?
C1 Zn1 Cl1 118.70(5) . . ?
C1 Zn1 O1 106.19(6) . . ?
C21 O1 Zn1 121.60(11) . . ?
C24 O1 Zn1 126.59(11) . . ?
C24 O1 C21 109.16(13) . . ?
C009 N1 Zn1 129.01(11) . . ?
C25 N1 Zn1 125.74(12) . . ?
C25 N1 C009 105.22(14) . . ?
C1 N2 C4 115.28(14) . . ?
C1 N2 C9 123.44(14) . . ?
C9 N2 C4 121.10(13) . . ?
N2 C1 Zn1 126.01(12) . . ?
N2 C1 C2 109.22(14) . . ?
C2 C1 Zn1 124.38(11) . . ?
C1 C2 C3 104.04(14) . . ?
C1 C2 C5 113.99(14) . . ?
C1 C2 C6 105.81(14) . . ?
C3 C2 C6 112.51(17) . . ?
C5 C2 C3 112.86(16) . . ?
C5 C2 C6 107.51(15) . . ?
C2 C3 H3A 110.0 . . ?
C2 C3 H3B 110.0 . . ?
H3A C3 H3B 108.4 . . ?
C4 C3 C2 108.60(15) . . ?
C4 C3 H3A 110.0 . . ?
C4 C3 H3B 110.0 . . ?
C3 C4 N2 100.81(13) . . ?
C7 C4 N2 108.68(14) . . ?
C7 C4 C3 111.63(18) . . ?
C8 C4 N2 112.60(15) . . ?
C8 C4 C3 114.00(17) . . ?
C8 C4 C7 108.87(17) . . ?
C2 C5 H5A 109.5 . . ?
C2 C5 H5B 109.5 . . ?
C2 C5 H5C 109.5 . . ?
H5A C5 H5B 109.5 . . ?
H5A C5 H5C 109.5 . . ?
H5B C5 H5C 109.5 . . ?
C2 C6 H6A 109.5 . . ?
C2 C6 H6B 109.5 . . ?
C2 C6 H6C 109.5 . . ?
H6A C6 H6B 109.5 . . ?
H6A C6 H6C 109.5 . . ?
H6B C6 H6C 109.5 . . ?
C4 C7 H7A 109.5 . . ?
C4 C7 H7B 109.5 . . ?
C4 C7 H7C 109.5 . . ?
H7A C7 H7B 109.5 . . ?
H7A C7 H7C 109.5 . . ?
H7B C7 H7C 109.5 . . ?
C4 C8 H8A 109.5 . . ?
C4 C8 H8B 109.5 . . ?
C4 C8 H8C 109.5 . . ?
H8A C8 H8B 109.5 . . ?
H8A C8 H8C 109.5 . . ?
H8B C8 H8C 109.5 . . ?
C10 C9 N2 121.28(15) . . ?
C10 C9 C14 121.89(16) . . ?
C14 C9 N2 116.83(14) . . ?
N1 C009 C31 111.68(15) . . ?
N1 C009 C35 128.72(16) . . ?
C35 C009 C31 119.58(16) . . ?
C9 C10 C18 124.54(15) . . ?
C11 C10 C9 117.40(16) . . ?
C11 C10 C18 117.94(15) . . ?
C10 C11 H11 119.2 . . ?
C12 C11 C10 121.65(17) . . ?
C12 C11 H11 119.2 . . ?
C11 C12 H12 120.2 . . ?
C11 C12 C13 119.66(17) . . ?
C13 C12 H12 120.2 . . ?
C12 C13 H13 119.2 . . ?
C12 C13 C14 121.68(17) . . ?
C14 C13 H13 119.2 . . ?
C9 C14 C15 124.20(16) . . ?
C13 C14 C9 117.69(16) . . ?
C13 C14 C15 118.07(16) . . ?
C14 C15 H15 107.7 . . ?
C14 C15 C16 110.94(16) . . ?
C14 C15 C17 112.12(15) . . ?
C16 C15 H15 107.7 . . ?
C16 C15 C17 110.42(16) . . ?
C17 C15 H15 107.7 . . ?
C15 C16 H16A 109.5 . . ?
C15 C16 H16B 109.5 . . ?
C15 C16 H16C 109.5 . . ?
H16A C16 H16B 109.5 . . ?
H16A C16 H16C 109.5 . . ?
H16B C16 H16C 109.5 . . ?
C15 C17 H17A 109.5 . . ?
C15 C17 H17B 109.5 . . ?
C15 C17 H17C 109.5 . . ?
H17A C17 H17B 109.5 . . ?
H17A C17 H17C 109.5 . . ?
H17B C17 H17C 109.5 . . ?
C10 C18 H18 107.8 . . ?
C10 C18 C19 111.03(15) . . ?
C10 C18 C20 112.68(15) . . ?
C19 C18 H18 107.8 . . ?
C20 C18 H18 107.8 . . ?
C20 C18 C19 109.48(15) . . ?
C18 C19 H19A 109.5 . . ?
C18 C19 H19B 109.5 . . ?
C18 C19 H19C 109.5 . . ?
H19A C19 H19B 109.5 . . ?
H19A C19 H19C 109.5 . . ?
H19B C19 H19C 109.5 . . ?
C18 C20 H20A 109.5 . . ?
C18 C20 H20B 109.5 . . ?
C18 C20 H20C 109.5 . . ?
H20A C20 H20B 109.5 . . ?
H20A C20 H20C 109.5 . . ?
H20B C20 H20C 109.5 . . ?
O1 C21 H21A 110.4 . . ?
O1 C21 H21B 110.4 . . ?
O1 C21 C22 106.45(15) . . ?
H21A C21 H21B 108.6 . . ?
C22 C21 H21A 110.4 . . ?
C22 C21 H21B 110.4 . . ?
C21 C22 H22A 110.8 . . ?
C21 C22 H22B 110.8 . . ?
C21 C22 C23 104.75(15) . . ?
H22A C22 H22B 108.9 . . ?
C23 C22 H22A 110.8 . . ?
C23 C22 H22B 110.8 . . ?
C22 C23 H23A 111.2 . . ?
C22 C23 H23B 111.2 . . ?
H23A C23 H23B 109.1 . . ?
C24 C23 C22 102.91(15) . . ?
C24 C23 H23A 111.2 . . ?
C24 C23 H23B 111.2 . . ?
O1 C24 C23 104.28(15) . . ?
O1 C24 H24A 110.9 . . ?
O1 C24 H24B 110.9 . . ?
C23 C24 H24A 110.9 . . ?
C23 C24 H24B 110.9 . . ?
H24A C24 H24B 108.9 . . ?
N1 C25 C26 127.98(16) . . ?
N1 C25 C30 111.91(15) . . ?
C26 C25 C30 120.11(16) . . ?
C25 C26 H26 120.9 . . ?
C27 C26 C25 118.15(17) . . ?
C27 C26 H26 120.9 . . ?
C26 C27 H27 119.0 . . ?
C26 C27 C28 121.96(17) . . ?
C28 C27 H27 119.0 . . ?
C27 C28 H28 119.8 . . ?
C29 C28 C27 120.45(17) . . ?
C29 C28 H28 119.8 . . ?
C28 C29 H29 120.6 . . ?
C28 C29 C30 118.81(18) . . ?
C30 C29 H29 120.6 . . ?
C25 C30 C31 105.56(15) . . ?
C29 C30 C25 120.49(17) . . ?
C29 C30 C31 133.95(18) . . ?
C009 C31 C30 105.59(15) . . ?
C32 C31 C009 120.00(17) . . ?
C32 C31 C30 134.40(17) . . ?
C31 C32 H32 120.3 . . ?
C33 C32 C31 119.43(18) . . ?
C33 C32 H32 120.3 . . ?
C32 C33 H33 119.7 . . ?
C32 C33 C34 120.57(18) . . ?
C34 C33 H33 119.7 . . ?
C33 C34 H34 119.5 . . ?
C35 C34 C33 121.04(18) . . ?
C35 C34 H34 119.5 . . ?
C009 C35 H35 120.3 . . ?
C34 C35 C009 119.37(17) . . ?
C34 C35 H35 120.3 . . ?

loop_
_geom_bond_atom_site_label_1
_geom_bond_atom_site_label_2
_geom_bond_distance
_geom_bond_site_symmetry_2
_geom_bond_publ_flag
Zn1 Cl1 2.2374(5) . ?
Zn1 O1 2.1373(12) . ?
Zn1 N1 1.9755(14) . ?
Zn1 C1 2.0459(16) . ?
O1 C21 1.465(2) . ?
O1 C24 1.451(2) . ?
N1 C009 1.389(2) . ?
N1 C25 1.388(2) . ?
N2 C1 1.306(2) . ?
N2 C4 1.543(2) . ?
N2 C9 1.465(2) . ?
C1 C2 1.520(2) . ?
C2 C3 1.533(3) . ?
C2 C5 1.528(2) . ?
C2 C6 1.540(3) . ?
C3 H3A 0.9900 . ?
C3 H3B 0.9900 . ?
C3 C4 1.521(3) . ?
C4 C7 1.514(3) . ?
C4 C8 1.508(3) . ?
C5 H5A 0.9800 . ?
C5 H5B 0.9800 . ?
C5 H5C 0.9800 . ?
C6 H6A 0.9800 . ?
C6 H6B 0.9800 . ?
C6 H6C 0.9800 . ?
C7 H7A 0.9800 . ?
C7 H7B 0.9800 . ?
C7 H7C 0.9800 . ?
C8 H8A 0.9800 . ?
C8 H8B 0.9800 . ?
C8 H8C 0.9800 . ?
C9 C10 1.406(2) . ?
C9 C14 1.406(2) . ?
C009 C31 1.421(2) . ?
C009 C35 1.399(2) . ?
C10 C11 1.401(2) . ?
C10 C18 1.517(2) . ?
C11 H11 0.9500 . ?
C11 C12 1.378(3) . ?
C12 H12 0.9500 . ?
C12 C13 1.380(3) . ?
C13 H13 0.9500 . ?
C13 C14 1.394(3) . ?
C14 C15 1.520(2) . ?
C15 H15 1.0000 . ?
C15 C16 1.531(3) . ?
C15 C17 1.538(3) . ?
C16 H16A 0.9800 . ?
C16 H16B 0.9800 . ?
C16 H16C 0.9800 . ?
C17 H17A 0.9800 . ?
C17 H17B 0.9800 . ?
C17 H17C 0.9800 . ?
C18 H18 1.0000 . ?
C18 C19 1.535(3) . ?
C18 C20 1.534(2) . ?
C19 H19A 0.9800 . ?
C19 H19B 0.9800 . ?
C19 H19C 0.9800 . ?
C20 H20A 0.9800 . ?
C20 H20B 0.9800 . ?
C20 H20C 0.9800 . ?
C21 H21A 0.9900 . ?
C21 H21B 0.9900 . ?
C21 C22 1.509(3) . ?
C22 H22A 0.9900 . ?
C22 H22B 0.9900 . ?
C22 C23 1.525(3) . ?
C23 H23A 0.9900 . ?
C23 H23B 0.9900 . ?
C23 C24 1.515(3) . ?
C24 H24A 0.9900 . ?
C24 H24B 0.9900 . ?
C25 C26 1.402(3) . ?
C25 C30 1.417(2) . ?
C26 H26 0.9500 . ?
C26 C27 1.385(2) . ?
C27 H27 0.9500 . ?
C27 C28 1.398(3) . ?
C28 H28 0.9500 . ?
C28 C29 1.383(3) . ?
C29 H29 0.9500 . ?
C29 C30 1.401(2) . ?
C30 C31 1.444(3) . ?
C31 C32 1.399(3) . ?
C32 H32 0.9500 . ?
C32 C33 1.382(3) . ?
C33 H33 0.9500 . ?
C33 C34 1.396(3) . ?
C34 H34 0.9500 . ?
C34 C35 1.383(3) . ?
C35 H35 0.9500 . ?

loop_
_geom_torsion_atom_site_label_1
_geom_torsion_atom_site_label_2
_geom_torsion_atom_site_label_3
_geom_torsion_atom_site_label_4
_geom_torsion
_geom_torsion_site_symmetry_1
_geom_torsion_site_symmetry_2
_geom_torsion_site_symmetry_3
_geom_torsion_site_symmetry_4
_geom_torsion_publ_flag
Zn1 O1 C21 C22 154.81(13) . . . . ?
Zn1 O1 C24 C23 -134.30(13) . . . . ?
Zn1 N1 C009 C31 -179.83(12) . . . . ?
Zn1 N1 C009 C35 -0.8(3) . . . . ?
Zn1 N1 C25 C26 1.3(3) . . . . ?
Zn1 N1 C25 C30 -179.50(11) . . . . ?
Zn1 C1 C2 C3 158.63(14) . . . . ?
Zn1 C1 C2 C5 35.3(2) . . . . ?
Zn1 C1 C2 C6 -82.63(17) . . . . ?
O1 C21 C22 C23 -14.6(2) . . . . ?
N1 C009 C31 C30 0.30(19) . . . . ?
N1 C009 C31 C32 179.55(16) . . . . ?
N1 C009 C35 C34 -178.83(17) . . . . ?
N1 C25 C26 C27 -179.27(17) . . . . ?
N1 C25 C30 C29 179.03(16) . . . . ?
N1 C25 C30 C31 -1.8(2) . . . . ?
N2 C1 C2 C3 -14.56(19) . . . . ?
N2 C1 C2 C5 -137.90(16) . . . . ?
N2 C1 C2 C6 104.18(17) . . . . ?
N2 C9 C10 C11 -178.90(14) . . . . ?
N2 C9 C10 C18 5.0(2) . . . . ?
N2 C9 C14 C13 178.87(14) . . . . ?
N2 C9 C14 C15 -3.5(2) . . . . ?
C1 N2 C4 C3 -2.8(2) . . . . ?
C1 N2 C4 C7 114.63(18) . . . . ?
C1 N2 C4 C8 -124.67(17) . . . . ?
C1 N2 C9 C10 -94.16(19) . . . . ?
C1 N2 C9 C14 85.10(19) . . . . ?
C1 C2 C3 C4 12.7(2) . . . . ?
C2 C3 C4 N2 -6.7(2) . . . . ?
C2 C3 C4 C7 -121.95(18) . . . . ?
C2 C3 C4 C8 114.17(19) . . . . ?
C4 N2 C1 Zn1 -161.83(11) . . . . ?
C4 N2 C1 C2 11.22(19) . . . . ?
C4 N2 C9 C10 90.96(18) . . . . ?
C4 N2 C9 C14 -89.79(18) . . . . ?
C5 C2 C3 C4 136.77(17) . . . . ?
C6 C2 C3 C4 -101.4(2) . . . . ?
C9 N2 C1 Zn1 23.0(2) . . . . ?
C9 N2 C1 C2 -163.94(14) . . . . ?
C9 N2 C4 C3 172.48(16) . . . . ?
C9 N2 C4 C7 -70.1(2) . . . . ?
C9 N2 C4 C8 50.6(2) . . . . ?
C9 C10 C11 C12 -0.6(2) . . . . ?
C9 C10 C18 C19 112.81(18) . . . . ?
C9 C10 C18 C20 -123.97(18) . . . . ?
C9 C14 C15 C16 -106.25(19) . . . . ?
C9 C14 C15 C17 129.78(18) . . . . ?
C009 N1 C25 C26 -177.17(17) . . . . ?
C009 N1 C25 C30 1.98(19) . . . . ?
C009 C31 C32 C33 -0.7(3) . . . . ?
C10 C9 C14 C13 -1.9(2) . . . . ?
C10 C9 C14 C15 175.72(15) . . . . ?
C10 C11 C12 C13 -0.6(3) . . . . ?
C11 C10 C18 C19 -63.2(2) . . . . ?
C11 C10 C18 C20 60.0(2) . . . . ?
C11 C12 C13 C14 0.6(3) . . . . ?
C12 C13 C14 C9 0.6(3) . . . . ?
C12 C13 C14 C15 -177.16(16) . . . . ?
C13 C14 C15 C16 71.3(2) . . . . ?
C13 C14 C15 C17 -52.6(2) . . . . ?
C14 C9 C10 C11 1.9(2) . . . . ?
C14 C9 C10 C18 -174.18(15) . . . . ?
C18 C10 C11 C12 175.73(16) . . . . ?
C21 O1 C24 C23 27.28(19) . . . . ?
C21 C22 C23 C24 30.4(2) . . . . ?
C22 C23 C24 O1 -35.30(18) . . . . ?
C24 O1 C21 C22 -7.9(2) . . . . ?
C25 N1 C009 C31 -1.38(19) . . . . ?
C25 N1 C009 C35 177.62(17) . . . . ?
C25 C26 C27 C28 -0.5(3) . . . . ?
C25 C30 C31 C009 0.89(18) . . . . ?
C25 C30 C31 C32 -178.2(2) . . . . ?
C26 C25 C30 C29 -1.7(3) . . . . ?
C26 C25 C30 C31 177.41(16) . . . . ?
C26 C27 C28 C29 -0.6(3) . . . . ?
C27 C28 C29 C30 0.5(3) . . . . ?
C28 C29 C30 C25 0.6(3) . . . . ?
C28 C29 C30 C31 -178.23(19) . . . . ?
C29 C30 C31 C009 179.87(19) . . . . ?
C29 C30 C31 C32 0.8(4) . . . . ?
C30 C25 C26 C27 1.6(3) . . . . ?
C30 C31 C32 C33 178.31(19) . . . . ?
C31 C009 C35 C34 0.1(3) . . . . ?
C31 C32 C33 C34 0.4(3) . . . . ?
C32 C33 C34 C35 0.2(3) . . . . ?
C33 C34 C35 C009 -0.4(3) . . . . ?
C35 C009 C31 C30 -178.80(16) . . . . ?
C35 C009 C31 C32 0.5(3) . . . . ?

loop_
_smtbx_masks_void_nr
_smtbx_masks_void_average_x
_smtbx_masks_void_average_y
_smtbx_masks_void_average_z
_smtbx_masks_void_volume
_smtbx_masks_void_count_electrons
_smtbx_masks_void_content
1 0.500 0.000 0.500 379.3 116.3 ?
